data_7103901
loop_
_publ_author_name
'Hausmann, Julia'
'Jameson, Geoffrey B.'
'Brooker, Sally'

_publ_section_title
;
 Control of molecular architecture by the degree of deprotonation:
 self-assembled di- and tetranuclear copper(II) complexes of
 N,N'-bis(2-pyridylmethyl)pyrazine-2,3-dicarboxamide
;
_journal_coden_ASTM CHCOFS
_journal_issue 24
_journal_name_full
;
 Chemical Communications (Cambridge, United Kingdom)
;
_journal_page_first 2992
_journal_page_last 2993
_journal_paper_doi 10.1039/b308263f
_journal_year 2003
_chemical_formula_sum 'C79 H60 B4 Cu4 F16 N27.5 O8'
_chemical_formula_weight 2123.95
_space_group_IT_number 9
_symmetry_cell_setting monoclinic
_symmetry_space_group_name_Hall 'C -2yc'
_symmetry_space_group_name_H-M 'C 1 c 1'
_atom_sites_solution_hydrogens geom
_atom_sites_solution_primary direct
_atom_sites_solution_secondary difmap
_audit_creation_method SHELXL-97
_cell_angle_alpha 90.00
_cell_angle_beta 90.156(2)
_cell_angle_gamma 90.00
_cell_formula_units_Z 4
_cell_length_a 21.4502(5)
_cell_length_b 21.4616(5)
_cell_length_c 19.9220(5)
_cell_measurement_reflns_used 17369
_cell_measurement_temperature 200(2)
_cell_measurement_theta_max 26.65
_cell_measurement_theta_min 1.67
_cell_volume 9171.2(4)
_computing_molecular_graphics 'XP: SHELXTL 5.1 (Bruker AXS Inc., 1997)'
_computing_structure_refinement 'SHELXL-97 (Sheldrick, 1997)'
_computing_structure_solution 'SHELXS-97 (Sheldrick, 1990)'
_diffrn_ambient_temperature 200(2)
_diffrn_measured_fraction_theta_full 0.984
_diffrn_measured_fraction_theta_max 0.984
_diffrn_measurement_device_type 'Bruker SMART area detector'
_diffrn_radiation_monochromator graphite
_diffrn_radiation_source 'fine-focus sealed tube'
_diffrn_radiation_type MoK\a
_diffrn_radiation_wavelength 0.71073
_diffrn_reflns_av_R_equivalents 0.0741
_diffrn_reflns_av_sigmaI/netI 0.1489
_diffrn_reflns_limit_h_max 25
_diffrn_reflns_limit_h_min -26
_diffrn_reflns_limit_k_max 26
_diffrn_reflns_limit_k_min -17
_diffrn_reflns_limit_l_max 24
_diffrn_reflns_limit_l_min -22
_diffrn_reflns_number 21082
_diffrn_reflns_theta_full 26.48
_diffrn_reflns_theta_max 26.48
_diffrn_reflns_theta_min 2.04
_exptl_absorpt_coefficient_mu 1.017
_exptl_absorpt_correction_T_max 0.8225
_exptl_absorpt_correction_T_min 0.6747
_exptl_absorpt_correction_type 'Semi-empirical (SADABS)'
_exptl_crystal_colour green
_exptl_crystal_density_diffrn 1.538
_exptl_crystal_density_method 'not measured'
_exptl_crystal_description block
_exptl_crystal_F_000 4282
_exptl_crystal_size_max 0.42
_exptl_crystal_size_mid 0.36
_exptl_crystal_size_min 0.20
_refine_diff_density_max 0.487
_refine_diff_density_min -0.401
_refine_diff_density_rms 0.068
_refine_ls_abs_structure_details 'Flack H D (1983), Acta Cryst. A39, 876-881'
_refine_ls_abs_structure_Flack -0.025(14)
_refine_ls_extinction_method none
_refine_ls_goodness_of_fit_ref 0.909
_refine_ls_hydrogen_treatment mixed
_refine_ls_matrix_type full
_refine_ls_number_parameters 1314
_refine_ls_number_reflns 15580
_refine_ls_number_restraints 1451
_refine_ls_restrained_S_all 0.903
_refine_ls_R_factor_all 0.1137
_refine_ls_R_factor_gt 0.0603
_refine_ls_shift/su_max 0.117
_refine_ls_shift/su_mean 0.007
_refine_ls_structure_factor_coef Fsqd
_refine_ls_weighting_details 'calc w=1/[\s^2^(Fo^2^)+(0.0150P)^2^+0.0000P] where P=(Fo^2^+2Fc^2^)/3'
_refine_ls_weighting_scheme calc
_refine_ls_wR_factor_gt 0.1166
_refine_ls_wR_factor_ref 0.1366
_reflns_number_gt 8779
_reflns_number_total 15580
_reflns_threshold_expression >2sigma(I)
_cod_data_source_file b308263f.txt
_cod_data_source_block l3l8cus2a
_cod_depositor_comments
;
The following automatic conversions were performed:
'_symmetry_cell_setting' value 'Monoclinic' changed to 'monoclinic'
according to '/home/saulius/struct/CIF-dictionaries/cif_core.dic'
dictionary named 'cif_core.dic' version 2.4.1 from 2010-06-29.

Automatic conversion script
Id: cif_fix_enum 1527 2010-12-29 10:47:43Z saulius 
;
_cod_original_sg_symbol_H-M Cc
_cod_original_formula_sum 'C79 H60 B4 Cu4 F16 N27.50 O8'
_cod_database_code 7103901

loop_
_symmetry_equiv_pos_as_xyz
'x, y, z'
'x, -y, z+1/2'
'x+1/2, y+1/2, z'
'x+1/2, -y+1/2, z+1/2'

loop_
_atom_site_label
_atom_site_type_symbol
_atom_site_fract_x
_atom_site_fract_y
_atom_site_fract_z
_atom_site_U_iso_or_equiv
_atom_site_adp_type
_atom_site_occupancy
_atom_site_symmetry_multiplicity
_atom_site_calc_flag
_atom_site_refinement_flags
_atom_site_disorder_assembly
_atom_site_disorder_group
Cu1 Cu 0.15466(9) 0.48018(9) 0.67461(10) 0.0479(5) Uani 1 1 d . . .
Cu2 Cu -0.03523(11) 0.20793(10) 0.70544(11) 0.0588(7) Uani 1 1 d . . .
Cu3 Cu 0.23639(10) 0.01916(9) 0.68565(10) 0.0484(6) Uani 1 1 d . . .
Cu4 Cu 0.42534(11) 0.28992(10) 0.71012(11) 0.0516(6) Uani 1 1 d . . .
N3 N 0.1982(2) 0.5607(4) 0.7210(5) 0.057(3) Uani 1 1 d DU . .
N2 N 0.1195(5) 0.4767(5) 0.7621(6) 0.049(3) Uani 1 1 d DU . .
N1 N 0.0959(3) 0.3943(4) 0.6714(4) 0.042(3) Uani 1 1 d DU . .
N4 N 0.0229(3) 0.2922(4) 0.6835(5) 0.051(3) Uani 1 1 d DU . .
N5 N -0.0315(5) 0.2547(5) 0.7900(5) 0.043(3) Uani 1 1 d DU . .
N6 N -0.0814(2) 0.1424(4) 0.7681(6) 0.069(3) Uani 1 1 d DU . .
O1 O 0.0708(5) 0.4217(5) 0.8438(5) 0.065(3) Uani 1 1 d DU . .
O2 O 0.0085(6) 0.3275(5) 0.8572(5) 0.069(3) Uani 1 1 d DU . .
H2A H 0.0418 0.3708 0.8539 0.104 Uiso 1 1 d . . .
N9 N -0.1129(3) 0.2505(3) 0.6618(6) 0.053(3) Uani 1 1 d DU . .
N8 N -0.0292(5) 0.1719(6) 0.6159(6) 0.052(3) Uani 1 1 d DU . .
N7 N 0.0486(4) 0.1512(3) 0.7092(5) 0.051(3) Uani 1 1 d DU . .
N10 N 0.1533(4) 0.0808(4) 0.7030(5) 0.055(3) Uani 1 1 d DU . .
N11 N 0.1983(5) 0.0275(6) 0.5972(6) 0.054(3) Uani 1 1 d DU . .
N12 N 0.3057(4) -0.0250(3) 0.6211(5) 0.057(3) Uani 1 1 d DU . .
O3 O 0.0274(5) 0.1206(5) 0.5370(5) 0.068(3) Uani 1 1 d DU . .
O4 O 0.1199(5) 0.0665(6) 0.5281(5) 0.064(3) Uani 1 1 d DU . .
H4A H 0.0731 0.0943 0.5379 0.097 Uiso 1 1 d . . .
N15 N 0.1928(2) -0.0618(4) 0.7337(5) 0.062(3) Uani 1 1 d DU . .
N14 N 0.2712(6) 0.0261(5) 0.7765(6) 0.048(3) Uani 1 1 d DU . .
N13 N 0.2918(3) 0.1037(4) 0.6812(5) 0.045(3) Uani 1 1 d DU . .
N16 N 0.3686(3) 0.2060(5) 0.6899(5) 0.049(3) Uani 1 1 d DU . .
N17 N 0.4212(5) 0.2488(5) 0.7948(5) 0.042(3) Uani 1 1 d DU . .
N18 N 0.4707(2) 0.3570(4) 0.7678(6) 0.056(3) Uani 1 1 d DU . .
O5 O 0.3143(5) 0.0836(5) 0.8574(5) 0.062(3) Uani 1 1 d DU . .
O6 O 0.3756(6) 0.1798(5) 0.8670(5) 0.061(3) Uani 1 1 d DU . .
H6A H 0.3459 0.1344 0.8640 0.091 Uiso 1 1 d . . .
N21 N 0.5035(3) 0.2467(3) 0.6681(5) 0.039(3) Uani 1 1 d DU . .
N20 N 0.4234(5) 0.3244(6) 0.6223(6) 0.052(3) Uani 1 1 d DU . .
N19 N 0.3401(4) 0.3492(3) 0.7115(5) 0.056(3) Uani 1 1 d DU . .
N22 N 0.2357(6) 0.4190(5) 0.6956(5) 0.051(3) Uani 1 1 d DU . .
N23 N 0.1955(4) 0.4725(4) 0.5847(5) 0.041(3) Uani 1 1 d DU . .
N24 N 0.0878(3) 0.5261(3) 0.6075(5) 0.046(3) Uani 1 1 d DU . .
O7 O 0.3669(6) 0.3763(6) 0.5374(5) 0.071(3) Uani 1 1 d DU . .
H8A H 0.3228 0.4082 0.5341 0.106 Uiso 1 1 d . . .
O8 O 0.2738(6) 0.4323(6) 0.5212(5) 0.063(3) Uani 1 1 d DU . .
C12 C 0.2368(4) 0.5973(5) 0.6860(7) 0.061(4) Uani 1 1 d DU . .
H12 H 0.2488 0.5862 0.6417 0.073 Uiso 1 1 calc R . .
C11 C 0.2581(5) 0.6496(6) 0.7139(6) 0.060(3) Uani 1 1 d DU . .
H11 H 0.2859 0.6762 0.6903 0.072 Uiso 1 1 calc R . .
C10 C 0.2390(4) 0.6639(6) 0.7771(6) 0.059(3) Uani 1 1 d DU . .
H10 H 0.2534 0.7012 0.7976 0.070 Uiso 1 1 calc R . .
C9 C 0.1980(4) 0.6243(5) 0.8133(7) 0.059(4) Uani 1 1 d DU . .
H9 H 0.1848 0.6342 0.8576 0.071 Uiso 1 1 calc R . .
C8 C 0.1779(4) 0.5705(5) 0.7811(6) 0.055(3) Uani 1 1 d DU . .
C7 C 0.1399(7) 0.5196(6) 0.8143(7) 0.063(4) Uani 1 1 d DU . .
H7A H 0.1656 0.4974 0.8480 0.075 Uiso 1 1 calc R . .
H7B H 0.1034 0.5379 0.8373 0.075 Uiso 1 1 calc R . .
C5 C 0.0867(7) 0.4298(6) 0.7843(6) 0.050(3) Uani 1 1 d DU . .
C4 C 0.0720(3) 0.3828(4) 0.7306(6) 0.049(3) Uani 1 1 d DU . .
C1 C 0.0854(3) 0.3589(4) 0.6191(6) 0.050(3) Uani 1 1 d DU . .
H1 H 0.1031 0.3686 0.5767 0.060 Uiso 1 1 calc R . .
C2 C 0.0490(4) 0.3086(5) 0.6268(6) 0.051(3) Uani 1 1 d DU . .
H2 H 0.0417 0.2832 0.5886 0.061 Uiso 1 1 calc R . .
C3 C 0.0337(4) 0.3291(5) 0.7382(6) 0.049(3) Uani 1 1 d DU . .
C13 C 0.0015(7) 0.3042(6) 0.7998(6) 0.055(3) Uani 1 1 d DU . .
C15 C -0.0555(6) 0.2199(5) 0.8484(6) 0.045(3) Uani 1 1 d DU . .
H15 H -0.0833 0.2477 0.8743 0.053 Uiso 1 1 calc R . .
H15' H -0.0199 0.2089 0.8779 0.053 Uiso 1 1 calc R . .
C16 C -0.0916(3) 0.1596(5) 0.8311(6) 0.057(3) Uani 1 1 d DU . .
C20 C -0.1027(4) 0.0841(6) 0.7512(8) 0.070(4) Uani 1 1 d DU . .
H20 H -0.0958 0.0714 0.7062 0.084 Uiso 1 1 calc R . .
C19 C -0.1328(5) 0.0423(7) 0.7918(7) 0.073(4) Uani 1 1 d DU . .
H19 H -0.1459 0.0024 0.7767 0.087 Uiso 1 1 calc R . .
C18 C -0.1419(5) 0.0622(6) 0.8533(8) 0.091(5) Uani 1 1 d DU . .
H18 H -0.1631 0.0361 0.8842 0.109 Uiso 1 1 calc R . .
C17 C -0.1210(4) 0.1217(6) 0.8750(7) 0.071(4) Uani 1 1 d DU . .
H17 H -0.1277 0.1347 0.9200 0.085 Uiso 1 1 calc R . .
C32 C -0.1567(6) 0.2897(5) 0.6831(8) 0.065(4) Uani 1 1 d DU . .
H32 H -0.1516 0.3046 0.7277 0.078 Uiso 1 1 calc R . .
C31 C -0.2076(7) 0.3113(7) 0.6496(7) 0.070(4) Uani 1 1 d DU . .
H31 H -0.2360 0.3386 0.6713 0.083 Uiso 1 1 calc R . .
C30 C -0.2177(6) 0.2936(5) 0.5844(7) 0.069(4) Uani 1 1 d DU . .
H30 H -0.2519 0.3077 0.5580 0.083 Uiso 1 1 calc R . .
C29 C -0.1722(5) 0.2527(5) 0.5614(8) 0.077(4) Uani 1 1 d DU . .
H29 H -0.1754 0.2375 0.5167 0.092 Uiso 1 1 calc R . .
C28 C -0.1235(5) 0.2335(5) 0.5998(6) 0.060(4) Uani 1 1 d DU . .
C27 C -0.0777(6) 0.1894(7) 0.5678(7) 0.060(4) Uani 1 1 d DU . .
H27A H -0.0999 0.1515 0.5523 0.072 Uiso 1 1 calc R . .
H27B H -0.0584 0.2095 0.5283 0.072 Uiso 1 1 calc R . .
C25 C 0.0177(6) 0.1379(7) 0.5964(6) 0.053(3) Uani 1 1 d DU . .
C24 C 0.0645(4) 0.1260(3) 0.6504(6) 0.042(3) Uani 1 1 d DU . .
C21 C 0.0831(5) 0.1418(4) 0.7627(7) 0.063(4) Uani 1 1 d DU . .
H21 H 0.0704 0.1603 0.8037 0.075 Uiso 1 1 calc R . .
C22 C 0.1375(6) 0.1060(5) 0.7628(7) 0.067(4) Uani 1 1 d DU . .
H22 H 0.1618 0.0998 0.8021 0.080 Uiso 1 1 calc R . .
C23 C 0.1188(5) 0.0894(4) 0.6461(6) 0.045(3) Uani 1 1 d DU . .
C33 C 0.1457(6) 0.0556(7) 0.5867(6) 0.044(3) Uani 1 1 d DU . .
C35 C 0.2198(6) -0.0122(7) 0.5403(7) 0.063(4) Uani 1 1 d DU . .
H35A H 0.2207 0.0120 0.4980 0.075 Uiso 1 1 calc R . .
H35B H 0.1918 -0.0485 0.5343 0.075 Uiso 1 1 calc R . .
C36 C 0.2848(5) -0.0333(4) 0.5596(6) 0.054(3) Uani 1 1 d DU . .
C40 C 0.3606(6) -0.0456(5) 0.6430(8) 0.079(4) Uani 1 1 d DU . .
H40 H 0.3756 -0.0396 0.6874 0.095 Uiso 1 1 calc R . .
C39 C 0.3938(8) -0.0771(6) 0.5929(8) 0.089(5) Uani 1 1 d DU . .
H39 H 0.4338 -0.0926 0.6049 0.106 Uiso 1 1 calc R . .
C38 C 0.3748(7) -0.0874(6) 0.5302(8) 0.092(5) Uani 1 1 d DU . .
H38 H 0.4002 -0.1100 0.4997 0.111 Uiso 1 1 calc R . .
C37 C 0.3157(7) -0.0639(5) 0.5098(8) 0.081(4) Uani 1 1 d DU . .
H37 H 0.2994 -0.0689 0.4657 0.097 Uiso 1 1 calc R . .
C52 C 0.1572(4) -0.0978(6) 0.6955(8) 0.064(4) Uani 1 1 d DU . .
H52 H 0.1471 -0.0872 0.6504 0.077 Uiso 1 1 calc R . .
C51 C 0.1360(5) -0.1510(7) 0.7251(7) 0.062(4) Uani 1 1 d DU . .
H51 H 0.1102 -0.1791 0.7009 0.075 Uiso 1 1 calc R . .
C50 C 0.1522(5) -0.1632(7) 0.7896(8) 0.082(4) Uani 1 1 d DU . .
H50 H 0.1372 -0.2005 0.8096 0.098 Uiso 1 1 calc R . .
C49 C 0.1900(5) -0.1234(5) 0.8284(8) 0.069(4) Uani 1 1 d DU . .
H49 H 0.2010 -0.1323 0.8736 0.082 Uiso 1 1 calc R . .
C48 C 0.2103(4) -0.0696(5) 0.7950(5) 0.046(3) Uani 1 1 d DU . .
C47 C 0.2531(7) -0.0213(6) 0.8261(7) 0.051(4) Uani 1 1 d DU . .
H47A H 0.2316 -0.0010 0.8641 0.062 Uiso 1 1 calc R . .
H47B H 0.2909 -0.0421 0.8438 0.062 Uiso 1 1 calc R . .
C45 C 0.3019(7) 0.0749(6) 0.7971(6) 0.044(3) Uani 1 1 d DU . .
C44 C 0.3167(3) 0.1208(4) 0.7412(6) 0.043(3) Uani 1 1 d DU . .
C41 C 0.3047(4) 0.1358(5) 0.6283(7) 0.055(4) Uani 1 1 d DU . .
H41 H 0.2877 0.1241 0.5861 0.066 Uiso 1 1 calc R . .
C42 C 0.3443(4) 0.1883(5) 0.6332(6) 0.041(3) Uani 1 1 d DU . .
H42 H 0.3533 0.2114 0.5938 0.049 Uiso 1 1 calc R . .
C43 C 0.3559(4) 0.1734(5) 0.7450(6) 0.041(3) Uani 1 1 d DU . .
C53 C 0.3838(7) 0.2022(6) 0.8084(6) 0.043(3) Uani 1 1 d DU . .
C55 C 0.4441(7) 0.2826(6) 0.8563(6) 0.048(3) Uani 1 1 d DU . .
H55A H 0.4733 0.2558 0.8818 0.058 Uiso 1 1 calc R . .
H55B H 0.4086 0.2932 0.8857 0.058 Uiso 1 1 calc R . .
C56 C 0.4773(3) 0.3420(5) 0.8334(6) 0.057(4) Uani 1 1 d DU . .
C60 C 0.4948(4) 0.4125(6) 0.7500(9) 0.073(4) Uani 1 1 d DU . .
H60 H 0.4898 0.4227 0.7039 0.088 Uiso 1 1 calc R . .
C59 C 0.5247(5) 0.4558(7) 0.7863(8) 0.080(4) Uani 1 1 d DU . .
H59 H 0.5400 0.4939 0.7684 0.096 Uiso 1 1 calc R . .
C58 C 0.5303(6) 0.4391(6) 0.8506(8) 0.087(4) Uani 1 1 d DU . .
H58 H 0.5511 0.4668 0.8804 0.104 Uiso 1 1 calc R . .
C57 C 0.5070(5) 0.3823(6) 0.8769(8) 0.076(4) Uani 1 1 d DU . .
H57 H 0.5118 0.3723 0.9230 0.091 Uiso 1 1 calc R . .
C72 C 0.5446(6) 0.2060(5) 0.6957(8) 0.070(4) Uani 1 1 d DU . .
H72 H 0.5377 0.1918 0.7403 0.084 Uiso 1 1 calc R . .
C71 C 0.5967(7) 0.1843(7) 0.6609(8) 0.083(5) Uani 1 1 d DU . .
H71 H 0.6241 0.1553 0.6818 0.099 Uiso 1 1 calc R . .
C70 C 0.6086(7) 0.2043(5) 0.5974(8) 0.072(4) Uani 1 1 d DU . .
H70 H 0.6441 0.1905 0.5731 0.087 Uiso 1 1 calc R . .
C69 C 0.5659(5) 0.2459(5) 0.5702(8) 0.065(4) Uani 1 1 d DU . .
H69 H 0.5714 0.2614 0.5260 0.078 Uiso 1 1 calc R . .
C68 C 0.5163(5) 0.2643(4) 0.6074(6) 0.045(3) Uani 1 1 d DU . .
C67 C 0.4721(6) 0.3081(7) 0.5744(7) 0.053(4) Uani 1 1 d DU . .
H67A H 0.4944 0.3461 0.5599 0.063 Uiso 1 1 calc R . .
H67B H 0.4533 0.2883 0.5343 0.063 Uiso 1 1 calc R . .
C65 C 0.3738(6) 0.3557(7) 0.5988(6) 0.048(3) Uani 1 1 d DU . .
C64 C 0.3268(4) 0.3736(3) 0.6497(6) 0.042(3) Uani 1 1 d DU . .
C61 C 0.3032(4) 0.3593(4) 0.7636(7) 0.056(4) Uani 1 1 d DU . .
H61 H 0.3131 0.3424 0.8064 0.067 Uiso 1 1 calc R . .
C62 C 0.2498(6) 0.3952(5) 0.7547(7) 0.062(4) Uani 1 1 d DU . .
H62 H 0.2231 0.4027 0.7918 0.075 Uiso 1 1 calc R . .
C63 C 0.2719(4) 0.4101(3) 0.6414(6) 0.048(3) Uani 1 1 d DU . .
C73 C 0.2468(6) 0.4395(7) 0.5777(6) 0.043(3) Uani 1 1 d DU . .
C75 C 0.1726(6) 0.5088(7) 0.5278(7) 0.052(4) Uani 1 1 d DU . .
H75A H 0.1696 0.4822 0.4873 0.063 Uiso 1 1 calc R . .
H75B H 0.2012 0.5438 0.5181 0.063 Uiso 1 1 calc R . .
C76 C 0.1095(4) 0.5329(4) 0.5467(5) 0.039(3) Uani 1 1 d DU . .
C80 C 0.0305(6) 0.5502(5) 0.6242(8) 0.066(4) Uani 1 1 d DU . .
H81 H 0.0147 0.5451 0.6684 0.079 Uiso 1 1 calc R . .
C79 C -0.0034(6) 0.5814(5) 0.5775(6) 0.056(3) Uani 1 1 d DU . .
H79 H -0.0431 0.5977 0.5892 0.067 Uiso 1 1 calc R . .
C78 C 0.0188(6) 0.5898(5) 0.5134(7) 0.065(4) Uani 1 1 d DU . .
H78 H -0.0043 0.6123 0.4806 0.078 Uiso 1 1 calc R . .
C77 C 0.0768(6) 0.5638(4) 0.4986(7) 0.063(4) Uani 1 1 d DU . .
H77 H 0.0936 0.5678 0.4547 0.076 Uiso 1 1 calc R . .
B1 B 0.0599(6) 0.3367(6) 0.4300(6) 0.060(4) Uani 1 1 d DU . .
F11 F 0.0418(5) 0.3513(6) 0.3698(5) 0.128(4) Uani 1 1 d DU . .
F12 F 0.1049(5) 0.3741(5) 0.4542(5) 0.106(4) Uani 1 1 d DU . .
F13 F 0.0147(4) 0.3271(6) 0.4733(5) 0.111(4) Uani 1 1 d DU . .
F14 F 0.0865(5) 0.2788(4) 0.4186(8) 0.176(5) Uani 1 1 d DU . .
B2 B 0.5968(8) 0.3904(7) 0.4480(7) 0.097(5) Uani 1 1 d DU . .
F21 F 0.5565(8) 0.4307(6) 0.4173(8) 0.255(7) Uani 1 1 d DU . .
F22 F 0.6497(6) 0.4049(7) 0.4205(7) 0.212(6) Uani 1 1 d DU . .
F23 F 0.5749(6) 0.3330(4) 0.4303(6) 0.107(4) Uani 1 1 d DU . .
F24 F 0.5967(7) 0.3968(6) 0.5130(5) 0.140(5) Uani 1 1 d DU . .
B3 B 0.2942(7) 0.3922(7) 0.9437(7) 0.093(5) Uani 1 1 d DU . .
F31 F 0.2893(7) 0.3951(6) 1.0094(5) 0.144(5) Uani 1 1 d DU . .
F32 F 0.3396(7) 0.4285(6) 0.9197(9) 0.235(7) Uani 1 1 d DU . .
F33 F 0.2431(6) 0.4086(7) 0.9125(6) 0.174(5) Uani 1 1 d DU . .
F34 F 0.3113(6) 0.3325(4) 0.9247(6) 0.103(4) Uani 1 1 d DU . .
B4 B 0.3370(7) 0.8493(7) 0.9347(8) 0.088(5) Uani 1 1 d DU . .
F41 F 0.3765(5) 0.8208(5) 0.9767(5) 0.103(4) Uani 1 1 d DU . .
F42 F 0.3179(6) 0.8108(7) 0.8881(7) 0.225(6) Uani 1 1 d DU . .
F43 F 0.3661(7) 0.8957(7) 0.9046(9) 0.248(7) Uani 1 1 d DU . .
F44 F 0.2871(4) 0.8726(5) 0.9672(6) 0.097(4) Uani 1 1 d DU . .
N600 N 0.969(3) 1.009(2) 0.4956(11) 0.19(2) Uiso 0.50 1 d PDU A 1
C600 C 0.974(3) 0.996(2) 0.5526(11) 0.138(19) Uiso 0.50 1 d PDU A 1
C601 C 0.9794(16) 1.0058(15) 0.6246(11) 0.078(5) Uiso 0.50 1 d PDU A 1
N60A N 0.9100(12) 1.0007(12) 0.6205(9) 0.078(5) Uiso 0.50 1 d PDU B 2
C60A C 0.9331(11) 0.9993(12) 0.5698(8) 0.040(6) Uiso 0.50 1 d PDU B 2
C60B C 0.941(2) 0.992(2) 0.4963(10) 0.092(15) Uiso 0.50 1 d PDU B 2
N610 N 0.2236(10) 0.2714(10) 0.4879(9) 0.065(7) Uiso 0.50 1 d PDU . .
C610 C 0.2065(13) 0.2560(14) 0.5425(12) 0.073(9) Uiso 0.50 1 d PDU . .
C611 C 0.1659(12) 0.2127(12) 0.5799(13) 0.066(8) Uiso 0.50 1 d PDU . .
N620 N 0.4379(13) -0.0115(14) 0.8901(8) 0.069(9) Uiso 0.50 1 d PDU C 1
C620 C 0.449(3) -0.012(3) 0.8334(10) 0.19(3) Uiso 0.50 1 d PDU C 1
C621 C 0.4438(19) -0.0036(18) 0.7612(9) 0.069(5) Uiso 0.50 1 d PDU C 1
N62A N 0.4458(13) 0.0529(12) 0.7641(8) 0.069(5) Uiso 0.50 1 d PDU D 2
C62A C 0.4501(9) 0.0339(9) 0.8170(7) 0.022(5) Uiso 0.50 1 d PDU D 2
C62B C 0.4591(10) 0.0293(10) 0.8907(7) 0.027(4) Uiso 0.50 1 d PDU D 2
N630 N 0.1660(12) 0.2775(11) 0.8501(10) 0.080(6) Uiso 0.50 1 d PDU E 1
C630 C 0.1724(14) 0.2667(15) 0.7926(11) 0.074(10) Uiso 0.50 1 d PDU E 1
C631 C 0.201(3) 0.245(3) 0.7305(14) 0.161(16) Uiso 0.50 1 d PDU E 1
N63A N 0.2084(14) 0.2410(13) 0.8030(9) 0.079(9) Uiso 0.50 1 d PDU F 2
C63A C 0.2093(15) 0.2437(16) 0.8637(11) 0.080(6) Uiso 0.50 1 d PDU F 2
C63B C 0.1766(14) 0.2766(14) 0.9203(12) 0.074(10) Uiso 0.50 1 d PDU F 2

loop_
_atom_site_aniso_label
_atom_site_aniso_U_11
_atom_site_aniso_U_22
_atom_site_aniso_U_33
_atom_site_aniso_U_23
_atom_site_aniso_U_13
_atom_site_aniso_U_12
Cu1 0.0456(11) 0.0436(11) 0.0544(11) 0.0024(9) -0.0044(9) 0.0032(9)
Cu2 0.0421(13) 0.0519(14) 0.0823(16) 0.0026(12) -0.0012(11) 0.0009(10)
Cu3 0.0439(13) 0.0404(13) 0.0608(14) -0.0050(10) 0.0020(9) 0.0032(10)
Cu4 0.0412(13) 0.0503(14) 0.0633(13) 0.0039(11) -0.0062(10) 0.0009(10)
N3 0.058(6) 0.046(6) 0.066(5) 0.002(4) 0.009(5) 0.005(5)
N2 0.045(6) 0.027(4) 0.076(6) -0.008(4) 0.009(5) 0.004(4)
N1 0.049(6) 0.033(5) 0.044(5) 0.005(4) 0.004(4) -0.003(4)
N4 0.042(5) 0.053(6) 0.058(5) -0.003(4) -0.013(4) -0.007(5)
N5 0.043(5) 0.044(5) 0.043(5) 0.003(4) 0.013(4) -0.005(4)
N6 0.058(7) 0.062(6) 0.088(6) -0.012(5) 0.012(6) -0.013(5)
O1 0.076(6) 0.061(6) 0.059(5) -0.020(4) 0.030(5) -0.025(5)
O2 0.079(6) 0.066(6) 0.063(5) -0.020(4) 0.021(5) -0.027(5)
N9 0.045(6) 0.037(6) 0.077(5) 0.007(5) 0.009(5) 0.002(4)
N8 0.039(5) 0.060(6) 0.056(6) 0.003(5) 0.000(4) 0.006(4)
N7 0.044(6) 0.050(6) 0.057(5) -0.012(5) -0.002(4) 0.001(5)
N10 0.047(6) 0.054(6) 0.063(5) 0.011(5) -0.006(5) 0.004(5)
N11 0.035(5) 0.060(6) 0.066(6) -0.013(5) -0.006(4) 0.001(4)
N12 0.052(5) 0.050(6) 0.069(5) -0.011(5) -0.007(5) -0.010(5)
O3 0.064(6) 0.077(6) 0.062(5) -0.021(5) -0.024(4) 0.035(5)
O4 0.065(6) 0.079(6) 0.050(4) -0.012(5) -0.008(4) 0.020(5)
N15 0.063(7) 0.062(6) 0.062(5) -0.005(5) -0.004(5) -0.012(5)
N14 0.051(6) 0.049(5) 0.046(5) 0.015(4) -0.014(5) -0.009(4)
N13 0.042(6) 0.047(6) 0.046(5) -0.004(4) -0.003(4) -0.008(5)
N16 0.052(6) 0.051(6) 0.044(5) 0.005(4) -0.012(5) 0.000(5)
N17 0.045(6) 0.038(5) 0.043(5) 0.013(4) -0.014(4) -0.006(4)
N18 0.056(7) 0.043(5) 0.070(5) 0.001(5) 0.003(5) 0.013(5)
O5 0.063(6) 0.075(6) 0.049(4) 0.015(4) -0.014(4) -0.021(5)
O6 0.074(6) 0.060(6) 0.048(4) 0.023(4) -0.022(4) -0.030(5)
N21 0.038(5) 0.028(5) 0.052(5) 0.008(4) -0.011(4) -0.015(4)
N20 0.044(5) 0.046(6) 0.065(6) 0.006(5) 0.001(4) 0.011(5)
N19 0.048(6) 0.068(7) 0.053(5) 0.012(5) 0.000(4) 0.004(5)
N22 0.043(5) 0.062(6) 0.048(5) -0.006(5) 0.000(4) 0.005(5)
N23 0.048(5) 0.035(5) 0.040(5) -0.005(4) -0.006(4) 0.005(4)
N24 0.043(5) 0.035(6) 0.060(5) 0.007(5) 0.003(4) 0.007(4)
O7 0.068(6) 0.085(7) 0.060(5) 0.025(5) 0.015(5) 0.023(5)
O8 0.064(6) 0.075(6) 0.051(5) 0.015(5) 0.012(4) 0.016(5)
C12 0.050(6) 0.057(6) 0.076(7) 0.001(5) 0.017(5) 0.010(5)
C11 0.050(6) 0.057(6) 0.074(6) 0.018(5) 0.004(5) 0.013(5)
C10 0.056(7) 0.045(6) 0.075(6) 0.003(5) -0.012(6) -0.016(5)
C9 0.056(7) 0.048(6) 0.073(7) -0.003(5) 0.010(5) -0.004(5)
C8 0.050(7) 0.048(6) 0.066(6) -0.005(5) 0.003(5) -0.015(5)
C7 0.069(7) 0.058(6) 0.062(6) -0.004(5) 0.015(6) -0.015(5)
C5 0.053(7) 0.051(6) 0.046(5) -0.003(5) 0.011(5) 0.001(5)
C4 0.057(7) 0.037(5) 0.051(5) -0.005(4) 0.002(5) 0.000(5)
C1 0.060(7) 0.044(6) 0.046(5) -0.004(5) 0.009(5) 0.005(5)
C2 0.058(7) 0.040(6) 0.055(6) -0.008(5) 0.000(5) 0.007(5)
C3 0.037(6) 0.052(6) 0.057(5) 0.004(5) 0.006(5) -0.005(5)
C13 0.051(7) 0.052(6) 0.062(5) -0.001(5) 0.004(5) -0.006(5)
C15 0.044(6) 0.042(5) 0.048(6) 0.004(4) 0.006(5) 0.012(4)
C16 0.051(7) 0.052(6) 0.068(6) 0.010(5) 0.001(6) -0.006(5)
C20 0.059(7) 0.059(6) 0.090(7) -0.007(5) -0.003(6) -0.003(6)
C19 0.065(7) 0.058(6) 0.096(7) 0.014(5) -0.018(6) -0.003(6)
C18 0.095(9) 0.082(7) 0.095(7) 0.041(6) -0.008(7) -0.028(6)
C17 0.073(8) 0.072(6) 0.066(6) 0.021(5) -0.012(6) -0.007(6)
C32 0.056(7) 0.066(7) 0.074(7) -0.006(6) 0.005(5) -0.001(6)
C31 0.061(7) 0.066(8) 0.082(7) -0.003(6) 0.008(6) 0.016(6)
C30 0.059(6) 0.062(7) 0.087(7) -0.004(6) -0.017(6) 0.004(5)
C29 0.068(7) 0.071(8) 0.092(7) -0.021(6) -0.009(5) 0.009(6)
C28 0.052(6) 0.048(7) 0.081(6) -0.003(5) -0.003(5) 0.002(5)
C27 0.049(6) 0.068(7) 0.062(7) -0.020(5) -0.016(5) -0.001(5)
C25 0.049(6) 0.046(7) 0.065(6) -0.014(6) -0.009(5) 0.000(5)
C24 0.039(5) 0.035(6) 0.052(5) -0.004(5) -0.007(4) -0.008(4)
C21 0.068(7) 0.068(8) 0.053(6) 0.003(6) 0.002(5) 0.008(6)
C22 0.064(7) 0.075(8) 0.063(6) 0.002(6) -0.012(6) 0.003(6)
C23 0.032(5) 0.048(7) 0.054(5) -0.010(5) -0.005(4) -0.010(4)
C33 0.032(5) 0.048(7) 0.053(5) 0.001(5) -0.003(5) -0.010(5)
C35 0.069(6) 0.060(7) 0.058(7) 0.001(5) -0.005(5) 0.012(6)
C36 0.060(6) 0.038(7) 0.064(6) -0.001(5) 0.013(5) 0.009(5)
C40 0.061(7) 0.072(8) 0.105(7) -0.007(6) -0.011(5) 0.000(6)
C39 0.069(7) 0.087(9) 0.109(7) 0.001(7) 0.011(6) -0.002(6)
C38 0.087(7) 0.096(9) 0.094(7) 0.015(7) 0.037(6) 0.018(6)
C37 0.089(7) 0.088(8) 0.066(6) -0.004(6) 0.026(5) 0.012(6)
C52 0.049(7) 0.060(7) 0.082(7) -0.020(5) -0.009(6) 0.006(6)
C51 0.035(6) 0.060(6) 0.093(7) -0.018(6) 0.002(6) 0.007(5)
C50 0.073(8) 0.067(7) 0.106(7) 0.001(6) -0.003(7) -0.011(6)
C49 0.063(8) 0.050(6) 0.092(7) 0.024(5) -0.010(6) -0.018(6)
C48 0.040(6) 0.042(5) 0.056(6) 0.016(5) -0.006(5) 0.004(4)
C47 0.051(7) 0.042(6) 0.062(6) 0.006(5) 0.000(5) -0.009(5)
C45 0.036(6) 0.046(6) 0.051(5) 0.003(5) -0.003(5) -0.001(5)
C44 0.043(7) 0.036(5) 0.051(5) 0.004(4) -0.010(5) 0.000(5)
C41 0.056(7) 0.060(7) 0.050(6) -0.002(5) -0.018(6) -0.004(5)
C42 0.044(6) 0.046(6) 0.032(5) 0.021(5) -0.008(5) 0.004(5)
C43 0.034(6) 0.044(6) 0.045(5) 0.011(4) -0.009(5) -0.003(5)
C53 0.042(6) 0.041(6) 0.046(5) 0.001(5) -0.010(5) -0.002(5)
C55 0.050(6) 0.048(5) 0.048(6) -0.001(4) -0.019(5) 0.014(4)
C56 0.046(7) 0.059(6) 0.067(6) -0.015(5) -0.007(6) -0.003(5)
C60 0.056(8) 0.066(7) 0.097(7) 0.012(5) -0.010(6) 0.003(6)
C59 0.079(8) 0.059(7) 0.102(7) -0.008(6) 0.012(7) 0.000(6)
C58 0.089(9) 0.075(7) 0.096(7) -0.038(6) 0.020(7) -0.024(6)
C57 0.086(8) 0.068(6) 0.073(7) -0.021(5) 0.007(6) -0.015(6)
C72 0.061(7) 0.062(8) 0.085(7) 0.029(6) -0.012(5) -0.004(6)
C71 0.074(7) 0.074(8) 0.100(7) 0.007(6) -0.019(6) 0.016(6)
C70 0.057(7) 0.064(8) 0.097(7) -0.011(6) 0.001(6) 0.014(6)
C69 0.052(6) 0.065(8) 0.078(7) 0.014(6) 0.007(5) 0.004(5)
C68 0.039(6) 0.042(6) 0.054(6) 0.006(5) 0.005(5) -0.002(5)
C67 0.049(6) 0.059(7) 0.051(6) 0.018(5) 0.009(5) 0.002(5)
C65 0.045(6) 0.043(7) 0.057(5) 0.009(5) -0.004(5) 0.003(5)
C64 0.038(5) 0.039(6) 0.049(5) 0.003(5) -0.011(4) 0.001(5)
C61 0.058(7) 0.055(7) 0.055(6) 0.006(6) 0.006(5) 0.005(6)
C62 0.059(7) 0.072(8) 0.056(6) 0.001(6) 0.004(6) 0.013(6)
C63 0.039(6) 0.051(7) 0.053(5) 0.012(5) 0.004(4) 0.003(5)
C73 0.035(6) 0.044(6) 0.050(5) 0.002(5) -0.004(5) 0.009(5)
C75 0.057(6) 0.047(7) 0.053(6) 0.012(5) 0.009(5) 0.017(5)
C76 0.042(5) 0.037(6) 0.039(5) 0.000(5) -0.011(4) 0.000(5)
C80 0.058(6) 0.065(8) 0.075(6) 0.001(6) 0.015(5) -0.001(6)
C79 0.030(5) 0.063(7) 0.074(6) -0.003(6) 0.006(5) 0.007(5)
C78 0.051(6) 0.077(8) 0.069(6) 0.005(6) -0.006(5) 0.018(6)
C77 0.061(6) 0.073(7) 0.057(6) 0.010(5) 0.001(5) 0.033(6)
B1 0.055(7) 0.062(6) 0.065(7) 0.002(6) 0.003(5) -0.020(5)
F11 0.117(9) 0.198(11) 0.068(6) 0.019(6) -0.001(5) -0.068(8)
F12 0.103(7) 0.114(7) 0.101(7) -0.030(6) 0.009(6) -0.049(6)
F13 0.070(6) 0.187(10) 0.077(6) 0.021(7) 0.021(5) -0.024(6)
F14 0.124(9) 0.099(6) 0.304(15) -0.071(8) 0.002(9) -0.002(6)
B2 0.105(8) 0.090(8) 0.097(7) -0.020(7) 0.008(7) -0.005(7)
F21 0.355(12) 0.151(9) 0.259(13) 0.045(12) -0.052(14) 0.091(13)
F22 0.201(9) 0.291(14) 0.145(10) -0.109(10) 0.075(8) -0.146(9)
F23 0.110(8) 0.096(6) 0.114(8) -0.018(6) -0.040(7) -0.006(6)
F24 0.167(11) 0.159(11) 0.094(6) -0.025(7) 0.023(7) -0.090(9)
B3 0.098(8) 0.093(8) 0.088(7) -0.009(7) -0.011(7) 0.006(7)
F31 0.190(12) 0.160(11) 0.082(6) -0.036(6) -0.051(6) 0.083(9)
F32 0.242(10) 0.132(9) 0.331(16) 0.047(12) 0.046(13) -0.065(10)
F33 0.178(8) 0.241(12) 0.103(7) -0.091(8) -0.058(7) 0.130(8)
F34 0.136(10) 0.086(6) 0.087(7) 0.005(6) 0.022(7) 0.015(6)
B4 0.076(8) 0.098(8) 0.091(8) 0.003(6) -0.006(6) 0.030(6)
F41 0.101(7) 0.144(8) 0.065(6) -0.007(5) -0.024(5) 0.064(6)
F42 0.168(10) 0.324(12) 0.181(10) -0.157(9) -0.098(8) 0.157(9)
F43 0.143(10) 0.267(12) 0.334(17) 0.190(11) 0.069(10) 0.058(9)
F44 0.070(6) 0.126(9) 0.096(8) -0.025(6) -0.020(5) 0.034(6)

loop_
_atom_type_symbol
_atom_type_description
_atom_type_scat_dispersion_real
_atom_type_scat_dispersion_imag
_atom_type_scat_source
C C 0.0033 0.0016 'International Tables Vol C Tables 4.2.6.8 and 6.1.1.4'
H H 0.0000 0.0000 'International Tables Vol C Tables 4.2.6.8 and 6.1.1.4'
B B 0.0013 0.0007 'International Tables Vol C Tables 4.2.6.8 and 6.1.1.4'
N N 0.0061 0.0033 'International Tables Vol C Tables 4.2.6.8 and 6.1.1.4'
O O 0.0106 0.0060 'International Tables Vol C Tables 4.2.6.8 and 6.1.1.4'
F F 0.0171 0.0103 'International Tables Vol C Tables 4.2.6.8 and 6.1.1.4'
Cu Cu 0.3201 1.2651 'International Tables Vol C Tables 4.2.6.8 and 6.1.1.4'

loop_
_geom_angle_atom_site_label_1
_geom_angle_atom_site_label_2
_geom_angle_atom_site_label_3
_geom_angle
_geom_angle_site_symmetry_1
_geom_angle_site_symmetry_3
_geom_angle_publ_flag
N2 Cu1 N23 172.6(4) . . ?
N2 Cu1 N3 79.1(4) . . ?
N23 Cu1 N3 104.9(3) . . ?
N2 Cu1 N24 108.4(4) . . ?
N23 Cu1 N24 77.2(3) . . ?
N3 Cu1 N24 100.5(3) . . ?
N2 Cu1 N22 96.7(4) . . ?
N23 Cu1 N22 77.0(4) . . ?
N3 Cu1 N22 93.2(3) . . ?
N24 Cu1 N22 153.2(4) . . ?
N2 Cu1 N1 76.7(4) . . ?
N23 Cu1 N1 98.9(3) . . ?
N3 Cu1 N1 155.7(3) . . ?
N24 Cu1 N1 89.1(3) . . ?
N22 Cu1 N1 87.6(4) . . ?
N8 Cu2 N5 170.4(5) . . ?
N8 Cu2 N9 81.2(4) . . ?
N5 Cu2 N9 99.5(4) . . ?
N8 Cu2 N6 107.9(5) . . ?
N5 Cu2 N6 81.5(4) . . ?
N9 Cu2 N6 99.3(3) . . ?
N8 Cu2 N7 75.7(4) . . ?
N5 Cu2 N7 103.0(4) . . ?
N9 Cu2 N7 156.8(4) . . ?
N6 Cu2 N7 89.8(3) . . ?
N8 Cu2 N4 95.9(5) . . ?
N5 Cu2 N4 74.5(4) . . ?
N9 Cu2 N4 90.6(3) . . ?
N6 Cu2 N4 155.3(4) . . ?
N7 Cu2 N4 89.8(3) . . ?
N11 Cu3 N14 170.1(5) . . ?
N11 Cu3 N13 96.6(5) . . ?
N14 Cu3 N13 76.5(4) . . ?
N11 Cu3 N12 78.0(4) . . ?
N14 Cu3 N12 108.6(5) . . ?
N13 Cu3 N12 88.0(3) . . ?
N11 Cu3 N15 106.8(4) . . ?
N14 Cu3 N15 79.6(4) . . ?
N13 Cu3 N15 156.0(4) . . ?
N12 Cu3 N15 101.8(3) . . ?
N11 Cu3 N10 75.7(4) . . ?
N14 Cu3 N10 96.5(5) . . ?
N13 Cu3 N10 87.0(3) . . ?
N12 Cu3 N10 152.5(4) . . ?
N15 Cu3 N10 93.5(3) . . ?
N20 Cu4 N17 173.9(5) . . ?
N20 Cu4 N18 104.4(5) . . ?
N17 Cu4 N18 81.6(4) . . ?
N20 Cu4 N21 79.6(4) . . ?
N17 Cu4 N21 100.9(4) . . ?
N18 Cu4 N21 98.8(3) . . ?
N20 Cu4 N16 98.0(5) . . ?
N17 Cu4 N16 75.9(4) . . ?
N18 Cu4 N16 157.0(4) . . ?
N21 Cu4 N16 90.4(3) . . ?
N20 Cu4 N19 76.8(4) . . ?
N17 Cu4 N19 102.3(5) . . ?
N18 Cu4 N19 88.9(3) . . ?
N21 Cu4 N19 156.4(4) . . ?
N16 Cu4 N19 90.9(3) . . ?
C8 N3 C12 126.6(11) . . ?
C8 N3 Cu1 112.3(7) . . ?
C12 N3 Cu1 120.8(8) . . ?
C5 N2 C7 114.0(11) . . ?
C5 N2 Cu1 123.7(9) . . ?
C7 N2 Cu1 120.7(8) . . ?
C1 N1 C4 122.6(9) . . ?
C1 N1 Cu1 126.8(7) . . ?
C4 N1 Cu1 110.6(7) . . ?
C2 N4 C3 117.4(10) . . ?
C2 N4 Cu2 128.7(8) . . ?
C3 N4 Cu2 113.9(7) . . ?
C13 N5 C15 119.3(11) . . ?
C13 N5 Cu2 124.8(9) . . ?
C15 N5 Cu2 113.9(7) . . ?
C16 N6 C20 115.6(11) . . ?
C16 N6 Cu2 116.7(7) . . ?
C20 N6 Cu2 127.8(9) . . ?
C28 N9 C32 110.9(11) . . ?
C28 N9 Cu2 114.1(7) . . ?
C32 N9 Cu2 134.9(10) . . ?
C25 N8 C27 119.7(12) . . ?
C25 N8 Cu2 123.3(9) . . ?
C27 N8 Cu2 116.7(9) . . ?
C21 N7 C24 120.4(9) . . ?
C21 N7 Cu2 125.5(8) . . ?
C24 N7 Cu2 114.2(7) . . ?
C22 N10 C23 122.8(10) . . ?
C22 N10 Cu3 124.8(8) . . ?
C23 N10 Cu3 112.4(7) . . ?
C33 N11 C35 114.5(11) . . ?
C33 N11 Cu3 123.5(9) . . ?
C35 N11 Cu3 120.3(9) . . ?
C36 N12 C40 124.0(11) . . ?
C36 N12 Cu3 112.1(6) . . ?
C40 N12 Cu3 123.7(10) . . ?
C48 N15 C52 129.4(12) . . ?
C48 N15 Cu3 113.2(7) . . ?
C52 N15 Cu3 117.1(9) . . ?
C45 N14 C47 118.6(11) . . ?
C45 N14 Cu3 122.9(9) . . ?
C47 N14 Cu3 117.8(8) . . ?
C41 N13 C44 119.3(9) . . ?
C41 N13 Cu3 126.8(8) . . ?
C44 N13 Cu3 113.8(7) . . ?
C42 N16 C43 118.8(10) . . ?
C42 N16 Cu4 128.1(8) . . ?
C43 N16 Cu4 113.0(7) . . ?
C53 N17 C55 113.4(10) . . ?
C53 N17 Cu4 124.5(8) . . ?
C55 N17 Cu4 118.8(8) . . ?
C60 N18 C56 115.2(11) . . ?
C60 N18 Cu4 130.2(10) . . ?
C56 N18 Cu4 114.6(7) . . ?
C68 N21 C72 115.4(11) . . ?
C68 N21 Cu4 114.5(7) . . ?
C72 N21 Cu4 130.0(9) . . ?
C65 N20 C67 117.5(11) . . ?
C65 N20 Cu4 122.1(9) . . ?
C67 N20 Cu4 119.6(9) . . ?
C61 N19 C64 121.3(10) . . ?
C61 N19 Cu4 126.5(8) . . ?
C64 N19 Cu4 112.1(7) . . ?
C62 N22 C63 122.1(12) . . ?
C62 N22 Cu1 125.1(9) . . ?
C63 N22 Cu1 112.7(8) . . ?
C73 N23 C75 118.9(10) . . ?
C73 N23 Cu1 120.5(8) . . ?
C75 N23 Cu1 120.3(7) . . ?
C76 N24 C80 120.3(10) . . ?
C76 N24 Cu1 112.3(6) . . ?
C80 N24 Cu1 127.3(9) . . ?
C11 C12 N3 119.3(13) . . ?
C12 C11 C10 118.1(13) . . ?
C11 C10 C9 121.6(12) . . ?
C8 C9 C10 117.0(12) . . ?
N3 C8 C9 117.4(11) . . ?
N3 C8 C7 118.1(10) . . ?
C9 C8 C7 124.2(11) . . ?
N2 C7 C8 107.7(11) . . ?
O1 C5 N2 125.3(12) . . ?
O1 C5 C4 121.7(11) . . ?
N2 C5 C4 112.9(10) . . ?
N1 C4 C3 118.5(10) . . ?
N1 C4 C5 115.6(9) . . ?
C3 C4 C5 125.9(10) . . ?
N1 C1 C2 118.4(11) . . ?
N4 C2 C1 124.4(12) . . ?
N4 C3 C4 118.7(10) . . ?
N4 C3 C13 111.6(9) . . ?
C4 C3 C13 129.8(10) . . ?
O2 C13 N5 121.9(12) . . ?
O2 C13 C3 123.1(11) . . ?
N5 C13 C3 114.9(10) . . ?
N5 C15 C16 115.0(10) . . ?
N6 C16 C17 121.4(11) . . ?
N6 C16 C15 111.2(9) . . ?
C17 C16 C15 126.4(11) . . ?
C19 C20 N6 127.5(15) . . ?
C18 C19 C20 114.1(15) . . ?
C19 C18 C17 122.0(15) . . ?
C16 C17 C18 119.5(14) . . ?
N9 C32 C31 128.7(14) . . ?
C32 C31 C30 119.8(14) . . ?
C31 C30 C29 112.2(14) . . ?
C28 C29 C30 123.1(14) . . ?
N9 C28 C29 125.4(12) . . ?
N9 C28 C27 117.5(11) . . ?
C29 C28 C27 117.0(12) . . ?
N8 C27 C28 110.3(11) . . ?
O3 C25 N8 125.2(12) . . ?
O3 C25 C24 120.9(11) . . ?
N8 C25 C24 113.5(10) . . ?
N7 C24 C23 119.5(10) . . ?
N7 C24 C25 113.0(8) . . ?
C23 C24 C25 127.4(11) . . ?
N7 C21 C22 123.8(13) . . ?
N10 C22 C21 115.4(13) . . ?
N10 C23 C24 118.1(10) . . ?
N10 C23 C33 112.3(9) . . ?
C24 C23 C33 129.6(10) . . ?
N11 C33 O4 126.3(12) . . ?
N11 C33 C23 115.7(11) . . ?
O4 C33 C23 116.8(11) . . ?
N11 C35 C36 105.3(10) . . ?
N12 C36 C37 125.3(12) . . ?
N12 C36 C35 120.5(10) . . ?
C37 C36 C35 114.1(12) . . ?
N12 C40 C39 112.2(15) . . ?
C38 C39 C40 126.4(17) . . ?
C39 C38 C37 118.6(16) . . ?
C36 C37 C38 113.4(14) . . ?
N15 C52 C51 115.5(14) . . ?
C50 C51 C52 119.3(15) . . ?
C51 C50 C49 123.2(15) . . ?
C48 C49 C50 114.7(14) . . ?
N15 C48 C49 117.9(11) . . ?
N15 C48 C47 118.3(10) . . ?
C49 C48 C47 123.8(11) . . ?
N14 C47 C48 111.1(11) . . ?
O5 C45 N14 122.2(12) . . ?
O5 C45 C44 124.5(11) . . ?
N14 C45 C44 113.2(10) . . ?
N13 C44 C43 119.8(10) . . ?
N13 C44 C45 112.9(8) . . ?
C43 C44 C45 127.1(10) . . ?
N13 C41 C42 120.0(11) . . ?
N16 C42 C41 122.2(11) . . ?
N16 C43 C44 119.9(10) . . ?
N16 C43 C53 113.0(9) . . ?
C44 C43 C53 127.0(10) . . ?
O6 C53 N17 124.2(11) . . ?
O6 C53 C43 123.5(11) . . ?
N17 C53 C43 112.1(10) . . ?
N17 C55 C56 108.1(10) . . ?
N18 C56 C57 120.3(12) . . ?
N18 C56 C55 116.0(9) . . ?
C57 C56 C55 123.4(12) . . ?
C59 C60 N18 131.0(16) . . ?
C58 C59 C60 111.9(16) . . ?
C59 C58 C57 123.6(15) . . ?
C56 C57 C58 118.1(14) . . ?
N21 C72 C71 122.2(15) . . ?
C70 C71 C72 120.6(15) . . ?
C71 C70 C69 116.0(15) . . ?
C68 C69 C70 119.5(14) . . ?
N21 C68 C69 126.2(12) . . ?
N21 C68 C67 117.4(10) . . ?
C69 C68 C67 116.3(11) . . ?
N20 C67 C68 108.7(11) . . ?
O7 C65 N20 125.6(13) . . ?
O7 C65 C64 118.5(11) . . ?
N20 C65 C64 115.6(10) . . ?
N19 C64 C63 119.1(10) . . ?
N19 C64 C65 112.1(8) . . ?
C63 C64 C65 128.8(11) . . ?
N19 C61 C62 119.0(13) . . ?
N22 C62 C61 121.0(14) . . ?
N22 C63 C64 117.6(11) . . ?
N22 C63 C73 114.2(10) . . ?
C64 C63 C73 128.2(10) . . ?
O8 C73 N23 122.8(12) . . ?
O8 C73 C63 121.8(11) . . ?
N23 C73 C63 115.4(10) . . ?
N23 C75 C76 106.9(10) . . ?
N24 C76 C77 121.5(10) . . ?
N24 C76 C75 121.4(9) . . ?
C77 C76 C75 117.1(11) . . ?
C79 C80 N24 119.9(13) . . ?
C80 C79 C78 121.0(13) . . ?
C79 C78 C77 117.0(13) . . ?
C76 C77 C78 120.4(13) . . ?
F11 B1 F13 115.1(11) . . ?
F11 B1 F12 113.5(11) . . ?
F13 B1 F12 112.8(11) . . ?
F11 B1 F14 100.8(11) . . ?
F13 B1 F14 105.8(11) . . ?
F12 B1 F14 107.5(11) . . ?
F22 B2 F24 113.5(13) . . ?
F22 B2 F23 114.1(13) . . ?
F24 B2 F23 110.5(13) . . ?
F22 B2 F21 102.3(13) . . ?
F24 B2 F21 112.0(14) . . ?
F23 B2 F21 103.7(12) . . ?
F33 B3 F31 113.0(13) . . ?
F33 B3 F32 106.5(13) . . ?
F31 B3 F32 112.8(14) . . ?
F33 B3 F34 109.9(13) . . ?
F31 B3 F34 109.9(12) . . ?
F32 B3 F34 104.3(12) . . ?
F42 B4 F43 107.5(14) . . ?
F42 B4 F41 110.5(12) . . ?
F43 B4 F41 109.3(13) . . ?
F42 B4 F44 109.1(12) . . ?
F43 B4 F44 108.5(13) . . ?
F41 B4 F44 111.8(12) . . ?
N600 C600 C601 158(5) . . ?
N60A C60A C60B 160(3) . . ?
N610 C610 C611 145(3) . . ?
N620 C620 C621 162(6) . . ?
N62A C62A C62B 163(2) . . ?
N630 C630 C631 160(4) . . ?
N63A C63A C63B 140(3) . . ?

loop_
_geom_bond_atom_site_label_1
_geom_bond_atom_site_label_2
_geom_bond_distance
_geom_bond_site_symmetry_2
_geom_bond_publ_flag
Cu1 N2 1.902(12) . ?
Cu1 N23 2.002(11) . ?
Cu1 N3 2.170(9) . ?
Cu1 N24 2.193(9) . ?
Cu1 N22 2.217(12) . ?
Cu1 N1 2.232(8) . ?
Cu2 N8 1.948(13) . ?
Cu2 N5 1.962(11) . ?
Cu2 N9 2.087(8) . ?
Cu2 N6 2.128(10) . ?
Cu2 N7 2.173(9) . ?
Cu2 N4 2.240(9) . ?
Cu3 N11 1.949(12) . ?
Cu3 N14 1.962(11) . ?
Cu3 N13 2.171(9) . ?
Cu3 N12 2.185(9) . ?
Cu3 N15 2.194(10) . ?
Cu3 N10 2.248(9) . ?
Cu4 N20 1.900(12) . ?
Cu4 N17 1.906(10) . ?
Cu4 N18 2.082(10) . ?
Cu4 N21 2.094(8) . ?
Cu4 N16 2.210(10) . ?
Cu4 N19 2.228(9) . ?
N3 C8 1.291(12) . ?
N3 C12 1.339(12) . ?
N2 C5 1.307(13) . ?
N2 C7 1.456(14) . ?
N1 C1 1.308(12) . ?
N1 C4 1.311(12) . ?
N4 C2 1.310(13) . ?
N4 C3 1.367(13) . ?
N5 C13 1.292(13) . ?
N5 C15 1.477(13) . ?
N6 C16 1.326(13) . ?
N6 C20 1.373(13) . ?
O1 C5 1.246(12) . ?
O2 C13 1.258(13) . ?
N9 C28 1.307(13) . ?
N9 C32 1.332(13) . ?
N8 C25 1.303(13) . ?
N8 C27 1.461(13) . ?
N7 C21 1.311(13) . ?
N7 C24 1.336(13) . ?
N10 C22 1.352(14) . ?
N10 C23 1.364(13) . ?
N11 C33 1.294(13) . ?
N11 C35 1.491(14) . ?
N12 C36 1.315(13) . ?
N12 C40 1.330(13) . ?
O3 C25 1.258(13) . ?
O4 C33 1.312(12) . ?
N15 C48 1.287(12) . ?
N15 C52 1.326(13) . ?
N14 C45 1.303(13) . ?
N14 C47 1.472(13) . ?
N13 C41 1.290(13) . ?
N13 C44 1.357(12) . ?
N16 C42 1.299(12) . ?
N16 C43 1.331(12) . ?
N17 C53 1.311(13) . ?
N17 C55 1.505(13) . ?
N18 C60 1.347(13) . ?
N18 C56 1.353(13) . ?
O5 C45 1.243(12) . ?
O6 C53 1.275(12) . ?
N21 C68 1.296(12) . ?
N21 C72 1.356(12) . ?
N20 C65 1.341(13) . ?
N20 C67 1.459(14) . ?
N19 C61 1.324(13) . ?
N19 C64 1.367(13) . ?
N22 C62 1.318(14) . ?
N22 C63 1.346(13) . ?
N23 C73 1.317(12) . ?
N23 C75 1.460(13) . ?
N24 C76 1.307(12) . ?
N24 C80 1.374(13) . ?
O7 C65 1.309(13) . ?
O8 C73 1.275(13) . ?
C12 C11 1.333(14) . ?
C11 C10 1.361(14) . ?
C10 C9 1.421(13) . ?
C9 C8 1.389(13) . ?
C8 C7 1.516(14) . ?
C5 C4 1.503(13) . ?
C4 C3 1.424(12) . ?
C1 C2 1.341(12) . ?
C3 C13 1.506(14) . ?
C15 C16 1.546(13) . ?
C16 C17 1.352(14) . ?
C20 C19 1.372(14) . ?
C19 C18 1.314(15) . ?
C18 C17 1.419(14) . ?
C32 C31 1.360(15) . ?
C31 C30 1.369(15) . ?
C30 C29 1.392(14) . ?
C29 C28 1.357(14) . ?
C28 C27 1.507(14) . ?
C25 C24 1.492(13) . ?
C24 C23 1.407(12) . ?
C21 C22 1.396(14) . ?
C23 C33 1.505(14) . ?
C35 C36 1.515(14) . ?
C36 C37 1.364(14) . ?
C40 C39 1.401(16) . ?
C39 C38 1.332(16) . ?
C38 C37 1.423(16) . ?
C52 C51 1.364(15) . ?
C51 C50 1.354(15) . ?
C50 C49 1.409(15) . ?
C49 C48 1.403(14) . ?
C48 C47 1.515(14) . ?
C45 C44 1.521(13) . ?
C44 C43 1.411(12) . ?
C41 C42 1.414(13) . ?
C43 C53 1.526(13) . ?
C55 C56 1.531(14) . ?
C56 C57 1.378(14) . ?
C60 C59 1.339(15) . ?
C59 C58 1.336(15) . ?
C58 C57 1.419(15) . ?
C72 C71 1.397(15) . ?
C71 C70 1.362(15) . ?
C70 C69 1.389(14) . ?
C69 C68 1.357(14) . ?
C68 C67 1.487(14) . ?
C65 C64 1.482(14) . ?
C64 C63 1.424(12) . ?
C61 C62 1.392(14) . ?
C63 C73 1.515(13) . ?
C75 C76 1.497(13) . ?
C76 C77 1.359(13) . ?
C80 C79 1.355(14) . ?
C79 C78 1.378(14) . ?
C78 C77 1.395(14) . ?
B1 F11 1.299(13) . ?
B1 F13 1.315(13) . ?
B1 F12 1.345(13) . ?
B1 F14 1.385(13) . ?
B2 F22 1.298(15) . ?
B2 F24 1.303(14) . ?
B2 F23 1.365(14) . ?
B2 F21 1.365(16) . ?
B3 F33 1.307(15) . ?
B3 F31 1.314(14) . ?
B3 F32 1.336(15) . ?
B3 F34 1.385(15) . ?
B4 F42 1.308(15) . ?
B4 F43 1.320(15) . ?
B4 F41 1.337(14) . ?
B4 F44 1.349(14) . ?
N600 C600 1.174(17) . ?
C600 C601 1.453(17) . ?
N60A C60A 1.128(15) . ?
C60A C60B 1.482(16) . ?
N610 C610 1.195(17) . ?
C610 C611 1.478(17) . ?
N620 C620 1.154(18) . ?
C620 C621 1.453(17) . ?
N62A C62A 1.133(15) . ?
C62A C62B 1.484(14) . ?
N630 C630 1.178(16) . ?
C630 C631 1.459(17) . ?
N63A C63A 1.210(17) . ?
C63A C63B 1.506(18) . ?
